data_7133570
loop_
_publ_author_name
'Singh, Sapna'
'Velloth, Archana'
'Rajani, ?'
'Goyal, Manu'
'Kaur, Navneet'
'Singh, Sanjay'
'Venkataramani, Sugumar'

_publ_section_title
;
 Neutral and ionic <i>N</i>-methyl phenylazo-3,5-(di-2-pyridyl)pyrazole
 photoswitches: probes for reversible pH modulation by light.
;
_journal_issue 77
_journal_name_full 'Chemical communications (Cambridge, England)'
_journal_page_first 10776
_journal_page_last 10779
_journal_paper_doi 10.1039/d4cc03455d
_journal_volume 60
_journal_year 2024
_chemical_formula_moiety 'I, C21 H19 N6'
_chemical_formula_sum 'C21 H19 I N6'
_chemical_formula_weight 482.32
_space_group_crystal_system monoclinic
_space_group_IT_number 14
_space_group_name_Hall '-P 2ybc'
_space_group_name_H-M_alt 'P 1 21/c 1'
_atom_sites_solution_hydrogens geom
_audit_creation_date 2024-06-26
_audit_creation_method
;
Olex2 1.5
(compiled 2024.02.16 svn.r378c4104 for OlexSys, GUI svn.r6928)
;
_audit_update_record
;
2024-06-26 deposited with the CCDC.	2024-08-22 downloaded from the CCDC.
;
_cell_angle_alpha 90
_cell_angle_beta 95.013(3)
_cell_angle_gamma 90
_cell_formula_units_Z 4
_cell_length_a 9.2634(3)
_cell_length_b 11.5165(4)
_cell_length_c 19.7935(9)
_cell_measurement_reflns_used 8028
_cell_measurement_temperature 293(2)
_cell_measurement_theta_max 29.3830
_cell_measurement_theta_min 2.7790
_cell_volume 2103.53(14)
_computing_cell_refinement 'CrysAlisPro 1.171.39.35c (Rigaku OD, 2017)'
_computing_data_collection 'CrysAlisPro 1.171.39.35c (Rigaku OD, 2017)'
_computing_data_reduction 'CrysAlisPro 1.171.39.35c (Rigaku OD, 2017)'
_computing_molecular_graphics 'Olex2 1.5 (Dolomanov et al., 2009)'
_computing_publication_material 'Olex2 1.5 (Dolomanov et al., 2009)'
_computing_structure_refinement 'SHELXL 2014/7 (Sheldrick, 2015)'
_computing_structure_solution 'SHELXT 2014/4 (Sheldrick, 2014)'
_diffrn_ambient_temperature 293(2)
_diffrn_measured_fraction_theta_full 0.999
_diffrn_measured_fraction_theta_max 0.954
_diffrn_measurement_details
;
List of Runs (angles in degrees, time in seconds):

  # Type    Start    End  Width  t~exp~   \w     \q     \k     \f   Frames
#--------------------------------------------------------------------------
  1  \w    -69.00 118.20   0.30    5.00    --   29.89  54.00-180.00  624
  2  \w    -69.00 118.20   0.30    5.00    --   29.89  54.00 -60.00  624
  3  \w    -69.00  19.20   0.30    5.00    --   29.89  54.00  60.00  294
;
_diffrn_measurement_device 'two-circle diffractometer'
_diffrn_measurement_device_type 'XtaLAB Mini (ROW)'
_diffrn_measurement_method '\w scans'
_diffrn_radiation_type MoK\a
_diffrn_radiation_wavelength 0.71073
_diffrn_reflns_av_R_equivalents 0.0496
_diffrn_reflns_av_unetI/netI 0.0411
_diffrn_reflns_Laue_measured_fraction_full 0.999
_diffrn_reflns_Laue_measured_fraction_max 0.954
_diffrn_reflns_limit_h_max 14
_diffrn_reflns_limit_h_min -13
_diffrn_reflns_limit_k_max 16
_diffrn_reflns_limit_k_min -17
_diffrn_reflns_limit_l_max 29
_diffrn_reflns_limit_l_min -22
_diffrn_reflns_number 23386
_diffrn_reflns_point_group_measured_fraction_full 0.999
_diffrn_reflns_point_group_measured_fraction_max 0.954
_diffrn_reflns_theta_full 25.000
_diffrn_reflns_theta_max 32.732
_diffrn_reflns_theta_min 2.720
_exptl_absorpt_coefficient_mu 1.540
_exptl_absorpt_correction_T_max 1.00000
_exptl_absorpt_correction_T_min 0.00839
_exptl_absorpt_correction_type multi-scan
_exptl_absorpt_process_details
;
CrysAlisPro 1.171.39.35c (Rigaku Oxford Diffraction, 2017)
Empirical absorption correction using spherical harmonics,
 implemented in SCALE3 ABSPACK scaling algorithm.
;
_exptl_crystal_colour 'clear orangish orange'
_exptl_crystal_colour_lustre clear
_exptl_crystal_colour_modifier orangish
_exptl_crystal_colour_primary orange
_exptl_crystal_density_diffrn 1.523
_exptl_crystal_description plate
_exptl_crystal_F_000 960
_exptl_crystal_size_max 0.22
_exptl_crystal_size_mid 0.2
_exptl_crystal_size_min 0.2
_refine_diff_density_max 1.815
_refine_diff_density_min -1.988
_refine_diff_density_rms 0.110
_refine_ls_extinction_coef 0.0028(8)
_refine_ls_extinction_expression Fc^*^=kFc[1+0.001xFc^2^\l^3^/sin(2\q)]^-1/4^
_refine_ls_extinction_method 'SHELXL-2014/7 (Sheldrick 2014'
_refine_ls_goodness_of_fit_ref 1.070
_refine_ls_hydrogen_treatment constr
_refine_ls_matrix_type full
_refine_ls_number_parameters 256
_refine_ls_number_reflns 7403
_refine_ls_number_restraints 0
_refine_ls_restrained_S_all 1.070
_refine_ls_R_factor_all 0.0734
_refine_ls_R_factor_gt 0.0541
_refine_ls_shift/su_max 0.001
_refine_ls_shift/su_mean 0.000
_refine_ls_structure_factor_coef Fsqd
_refine_ls_weighting_details 'w=1/[\s^2^(Fo^2^)+(0.1075P)^2^] where P=(Fo^2^+2Fc^2^)/3'
_refine_ls_weighting_scheme calc
_refine_ls_wR_factor_gt 0.1603
_refine_ls_wR_factor_ref 0.1922
_reflns_Friedel_coverage 0.000
_reflns_number_gt 4876
_reflns_number_total 7403
_reflns_threshold_expression 'I > 2\s(I)'
_cod_data_source_file d4cc03455d2.cif
_cod_data_source_block 2a-me-i
_cod_depositor_comments 'Adding full bibliography for 7133570--7133571.cif.'
_cod_database_code 7133570
_shelx_shelxl_version_number 2014/7
_shelx_space_group_comment
;
The symmetry employed for this shelxl refinement is uniquely defined
by the following loop, which should always be used as a source of
symmetry information in preference to the above space-group names.
They are only intended as comments.
;
_shelx_estimated_absorpt_t_max 0.748
_shelx_estimated_absorpt_t_min 0.728
_olex2_refinement_description
;
1. Fixed Uiso
 At 1.2 times of:
  All C(H) groups
 At 1.5 times of:
  All C(H,H,H) groups
2.a Aromatic/amide H refined with riding coordinates:
 C11(H11), C21(H21), C17(H17), C14(H14), C1(H1), C12(H12), C4(H4), C13(H13),
 C20(H20), C18(H18), C2(H2), C19(H19), C3(H3)
2.b Idealised Me refined as rotating group:
 C7(H7A,H7B,H7C), C15(H15A,H15B,H15C)
;
_olex2_submission_special_instructions 'No special instructions were received'
_oxdiff_exptl_absorpt_empirical_details
;
Empirical correction (ABSPACK) includes:
- Absorption correction using spherical harmonics
- Frame scaling
;

loop_
_space_group_symop_operation_xyz
'x, y, z'
'-x, y+1/2, -z+1/2'
'-x, -y, -z'
'x, -y-1/2, z-1/2'

loop_
_atom_site_label
_atom_site_type_symbol
_atom_site_fract_x
_atom_site_fract_y
_atom_site_fract_z
_atom_site_U_iso_or_equiv
_atom_site_adp_type
_atom_site_occupancy
_atom_site_site_symmetry_order
_atom_site_calc_flag
_atom_site_refinement_flags_posn
_atom_site_refinement_flags_adp
_atom_site_refinement_flags_occupancy
_atom_site_disorder_assembly
_atom_site_disorder_group
I1 I 0.83717(2) 0.04158(2) 0.70814(2) 0.06683(14) Uani 1 1 d . . . . .
N5 N 0.7203(2) 0.39994(16) 0.51880(11) 0.0455(4) Uani 1 1 d . . . . .
N4 N 0.7186(2) 0.49982(17) 0.49242(11) 0.0451(4) Uani 1 1 d . . . . .
N2 N 0.5830(2) 0.75466(17) 0.56350(11) 0.0506(5) Uani 1 1 d . . . . .
N1 N 0.5661(3) 0.81985(19) 0.41673(12) 0.0552(5) Uani 1 1 d . . . . .
N6 N 0.7347(3) 0.4326(2) 0.67482(11) 0.0536(5) Uani 1 1 d . . . . .
N3 N 0.5689(3) 0.68482(18) 0.61763(11) 0.0530(5) Uani 1 1 d . . . . .
C9 C 0.6179(2) 0.5809(2) 0.59956(12) 0.0444(4) Uani 1 1 d . . . . .
C8 C 0.6629(2) 0.58498(18) 0.53355(12) 0.0435(4) Uani 1 1 d . . . . .
C6 C 0.6405(2) 0.69986(19) 0.51225(12) 0.0456(5) Uani 1 1 d . . . . .
C10 C 0.6109(3) 0.4875(2) 0.65029(13) 0.0458(5) Uani 1 1 d . . . . .
C16 C 0.7862(2) 0.31278(19) 0.48112(13) 0.0460(5) Uani 1 1 d . . . . .
C5 C 0.6724(3) 0.75574(19) 0.44834(12) 0.0485(5) Uani 1 1 d . . . . .
C11 C 0.4843(4) 0.4604(2) 0.67786(17) 0.0561(6) Uani 1 1 d . . . . .
H11 H 0.3991 0.4983 0.6624 0.067 Uiso 1 1 calc R U . . .
C21 C 0.8508(3) 0.3311(3) 0.42175(16) 0.0595(6) Uani 1 1 d . . . . .
H21 H 0.8502 0.4045 0.4021 0.071 Uiso 1 1 calc R U . . .
C17 C 0.7878(3) 0.2027(2) 0.51018(17) 0.0617(7) Uani 1 1 d . . . . .
H17 H 0.7447 0.1908 0.5503 0.074 Uiso 1 1 calc R U . . .
C14 C 0.7324(5) 0.3500(3) 0.72286(16) 0.0728(9) Uani 1 1 d . . . . .
H14 H 0.8179 0.3121 0.7380 0.087 Uiso 1 1 calc R U . . .
C1 C 0.5935(4) 0.8710(2) 0.35853(16) 0.0640(7) Uani 1 1 d . . . . .
H1 H 0.5203 0.9138 0.3350 0.077 Uiso 1 1 calc R U . . .
C7 C 0.5493(4) 0.8776(2) 0.57067(17) 0.0667(8) Uani 1 1 d . . . . .
H7A H 0.4549 0.8856 0.5867 0.100 Uiso 1 1 calc R U . . .
H7B H 0.5507 0.9154 0.5275 0.100 Uiso 1 1 calc R U . . .
H7C H 0.6202 0.9127 0.6026 0.100 Uiso 1 1 calc R U . . .
C12 C 0.4815(4) 0.3773(3) 0.72829(18) 0.0710(8) Uani 1 1 d . . . . .
H12 H 0.3957 0.3603 0.7473 0.085 Uiso 1 1 calc R U . . .
C4 C 0.8066(3) 0.7428(3) 0.4244(2) 0.0700(8) Uani 1 1 d . . . . .
H4 H 0.8772 0.6970 0.4476 0.084 Uiso 1 1 calc R U . . .
C15 C 0.8783(4) 0.4624(3) 0.6525(2) 0.0727(9) Uani 1 1 d . . . . .
H15A H 0.9021 0.4090 0.6179 0.109 Uiso 1 1 calc R U . . .
H15B H 0.9501 0.4576 0.6904 0.109 Uiso 1 1 calc R U . . .
H15C H 0.8759 0.5399 0.6346 0.109 Uiso 1 1 calc R U . . .
C13 C 0.6060(5) 0.3209(3) 0.74958(18) 0.0803(10) Uani 1 1 d . . . . .
H13 H 0.6053 0.2628 0.7822 0.096 Uiso 1 1 calc R U . . .
C20 C 0.9169(4) 0.2380(3) 0.39186(18) 0.0730(8) Uani 1 1 d . . . . .
H20 H 0.9616 0.2497 0.3521 0.088 Uiso 1 1 calc R U . . .
C18 C 0.8531(4) 0.1114(3) 0.4797(2) 0.0788(10) Uani 1 1 d . . . . .
H18 H 0.8539 0.0379 0.4991 0.095 Uiso 1 1 calc R U . . .
C2 C 0.7260(5) 0.8629(3) 0.3320(2) 0.0807(10) Uani 1 1 d . . . . .
H2 H 0.7415 0.9006 0.2917 0.097 Uiso 1 1 calc R U . . .
C19 C 0.9173(4) 0.1296(3) 0.4201(2) 0.0815(10) Uani 1 1 d . . . . .
H19 H 0.9607 0.0680 0.3992 0.098 Uiso 1 1 calc R U . . .
C3 C 0.8345(4) 0.7986(3) 0.3654(2) 0.0856(11) Uani 1 1 d . . . . .
H3 H 0.9249 0.7929 0.3486 0.103 Uiso 1 1 calc R U . . .

loop_
_atom_site_aniso_label
_atom_site_aniso_U_11
_atom_site_aniso_U_22
_atom_site_aniso_U_33
_atom_site_aniso_U_23
_atom_site_aniso_U_13
_atom_site_aniso_U_12
I1 0.05336(17) 0.0790(2) 0.0677(2) 0.00283(8) 0.00303(12) 0.00247(7)
N5 0.0458(9) 0.0432(9) 0.0482(11) -0.0016(8) 0.0075(8) 0.0044(7)
N4 0.0476(10) 0.0418(9) 0.0463(11) 0.0018(7) 0.0062(8) 0.0064(7)
N2 0.0589(11) 0.0418(9) 0.0512(12) -0.0005(8) 0.0050(9) 0.0087(8)
N1 0.0617(13) 0.0520(11) 0.0515(12) 0.0023(9) 0.0035(10) 0.0127(9)
N6 0.0582(12) 0.0583(10) 0.0430(11) -0.0016(9) -0.0031(9) 0.0102(10)
N3 0.0626(12) 0.0485(10) 0.0479(11) -0.0066(8) 0.0045(9) 0.0091(9)
C9 0.0470(11) 0.0434(10) 0.0425(11) -0.0013(8) 0.0017(9) 0.0055(8)
C8 0.0443(10) 0.0402(10) 0.0462(12) -0.0022(8) 0.0054(9) 0.0067(8)
C6 0.0453(10) 0.0427(10) 0.0486(12) -0.0012(8) 0.0028(9) 0.0031(8)
C10 0.0515(12) 0.0458(10) 0.0402(12) -0.0032(8) 0.0054(9) 0.0047(9)
C16 0.0425(10) 0.0463(10) 0.0492(12) -0.0049(9) 0.0039(9) 0.0062(8)
C5 0.0528(12) 0.0412(10) 0.0513(13) 0.0029(9) 0.0035(10) 0.0020(8)
C11 0.0595(16) 0.0533(14) 0.0578(17) -0.0048(9) 0.0176(13) 0.0020(9)
C21 0.0644(16) 0.0565(13) 0.0584(16) -0.0033(12) 0.0102(13) 0.0075(12)
C17 0.0620(15) 0.0477(12) 0.076(2) 0.0008(12) 0.0124(14) 0.0068(11)
C14 0.102(3) 0.0624(16) 0.0532(16) 0.0070(13) 0.0043(16) 0.0258(16)
C1 0.086(2) 0.0513(13) 0.0546(15) 0.0113(11) 0.0049(14) 0.0135(12)
C7 0.095(2) 0.0421(12) 0.0627(18) -0.0071(10) 0.0061(16) 0.0134(12)
C12 0.092(2) 0.0565(15) 0.0695(19) -0.0055(13) 0.0339(17) -0.0062(14)
C4 0.0528(14) 0.0710(18) 0.088(2) 0.0237(15) 0.0174(15) 0.0086(12)
C15 0.0485(15) 0.095(3) 0.072(2) 0.0043(15) -0.0104(15) 0.0053(12)
C13 0.124(3) 0.0565(15) 0.0632(19) 0.0062(13) 0.0234(19) 0.0116(17)
C20 0.0712(19) 0.087(2) 0.0630(18) -0.0201(16) 0.0171(15) 0.0143(16)
C18 0.079(2) 0.0533(14) 0.106(3) -0.0021(15) 0.018(2) 0.0187(14)
C2 0.107(3) 0.0607(16) 0.078(2) 0.0221(14) 0.026(2) 0.0060(16)
C19 0.075(2) 0.0688(19) 0.102(3) -0.0291(18) 0.0124(19) 0.0169(15)
C3 0.078(2) 0.078(2) 0.105(3) 0.033(2) 0.035(2) 0.0103(17)

loop_
_atom_type_symbol
_atom_type_description
_atom_type_scat_dispersion_real
_atom_type_scat_dispersion_imag
_atom_type_scat_source
C C 0.0033 0.0016 'International Tables Vol C Tables 4.2.6.8 and 6.1.1.4'
H H 0.0000 0.0000 'International Tables Vol C Tables 4.2.6.8 and 6.1.1.4'
I I -0.4742 1.8119 'International Tables Vol C Tables 4.2.6.8 and 6.1.1.4'
N N 0.0061 0.0033 'International Tables Vol C Tables 4.2.6.8 and 6.1.1.4'

loop_
_geom_angle_atom_site_label_1
_geom_angle_atom_site_label_2
_geom_angle_atom_site_label_3
_geom_angle
_geom_angle_site_symmetry_1
_geom_angle_site_symmetry_3
_geom_angle_publ_flag
N4 N5 C16 114.7(2) . . ?
N5 N4 C8 112.9(2) . . ?
N3 N2 C7 117.6(2) . . ?
C6 N2 N3 112.96(18) . . ?
C6 N2 C7 129.1(2) . . ?
C1 N1 C5 117.2(3) . . ?
C10 N6 C15 122.5(2) . . ?
C14 N6 C10 121.0(3) . . ?
C14 N6 C15 116.4(3) . . ?
C9 N3 N2 105.1(2) . . ?
N3 C9 C8 110.6(2) . . ?
N3 C9 C10 115.7(2) . . ?
C8 C9 C10 133.7(2) . . ?
N4 C8 C9 132.1(2) . . ?
C6 C8 N4 122.6(2) . . ?
C6 C8 C9 105.29(19) . . ?
N2 C6 C8 106.0(2) . . ?
N2 C6 C5 124.5(2) . . ?
C8 C6 C5 129.6(2) . . ?
N6 C10 C9 119.7(2) . . ?
N6 C10 C11 118.4(2) . . ?
C11 C10 C9 121.7(2) . . ?
C21 C16 N5 125.2(2) . . ?
C21 C16 C17 120.1(2) . . ?
C17 C16 N5 114.6(2) . . ?
N1 C5 C6 116.6(2) . . ?
N1 C5 C4 123.2(3) . . ?
C4 C5 C6 120.2(2) . . ?
C10 C11 H11 119.5 . . ?
C10 C11 C12 120.9(3) . . ?
C12 C11 H11 119.5 . . ?
C16 C21 H21 120.5 . . ?
C16 C21 C20 118.9(3) . . ?
C20 C21 H21 120.5 . . ?
C16 C17 H17 119.9 . . ?
C18 C17 C16 120.2(3) . . ?
C18 C17 H17 119.9 . . ?
N6 C14 H14 119.6 . . ?
N6 C14 C13 120.8(3) . . ?
C13 C14 H14 119.6 . . ?
N1 C1 H1 118.7 . . ?
N1 C1 C2 122.7(3) . . ?
C2 C1 H1 118.7 . . ?
N2 C7 H7A 109.5 . . ?
N2 C7 H7B 109.5 . . ?
N2 C7 H7C 109.5 . . ?
H7A C7 H7B 109.5 . . ?
H7A C7 H7C 109.5 . . ?
H7B C7 H7C 109.5 . . ?
C11 C12 H12 120.5 . . ?
C13 C12 C11 119.1(3) . . ?
C13 C12 H12 120.5 . . ?
C5 C4 H4 120.5 . . ?
C3 C4 C5 118.9(3) . . ?
C3 C4 H4 120.5 . . ?
N6 C15 H15A 109.5 . . ?
N6 C15 H15B 109.5 . . ?
N6 C15 H15C 109.5 . . ?
H15A C15 H15B 109.5 . . ?
H15A C15 H15C 109.5 . . ?
H15B C15 H15C 109.5 . . ?
C14 C13 H13 120.1 . . ?
C12 C13 C14 119.7(3) . . ?
C12 C13 H13 120.1 . . ?
C21 C20 H20 119.5 . . ?
C19 C20 C21 121.0(3) . . ?
C19 C20 H20 119.5 . . ?
C17 C18 H18 120.1 . . ?
C17 C18 C19 119.7(3) . . ?
C19 C18 H18 120.1 . . ?
C1 C2 H2 120.3 . . ?
C3 C2 C1 119.5(3) . . ?
C3 C2 H2 120.3 . . ?
C20 C19 C18 120.1(3) . . ?
C20 C19 H19 120.0 . . ?
C18 C19 H19 120.0 . . ?
C4 C3 H3 120.8 . . ?
C2 C3 C4 118.5(3) . . ?
C2 C3 H3 120.8 . . ?

loop_
_geom_bond_atom_site_label_1
_geom_bond_atom_site_label_2
_geom_bond_distance
_geom_bond_site_symmetry_2
_geom_bond_publ_flag
N5 N4 1.263(3) . ?
N5 C16 1.420(3) . ?
N4 C8 1.402(3) . ?
N2 N3 1.355(3) . ?
N2 C6 1.344(3) . ?
N2 C7 1.459(3) . ?
N1 C5 1.341(3) . ?
N1 C1 1.338(4) . ?
N6 C10 1.361(3) . ?
N6 C14 1.347(4) . ?
N6 C15 1.478(5) . ?
N3 C9 1.340(3) . ?
C9 C8 1.407(3) . ?
C9 C10 1.476(3) . ?
C8 C6 1.398(3) . ?
C6 C5 1.472(3) . ?
C10 C11 1.373(4) . ?
C16 C21 1.381(4) . ?
C16 C17 1.391(4) . ?
C5 C4 1.377(4) . ?
C11 H11 0.9300 . ?
C11 C12 1.384(4) . ?
C21 H21 0.9300 . ?
C21 C20 1.392(4) . ?
C17 H17 0.9300 . ?
C17 C18 1.378(4) . ?
C14 H14 0.9300 . ?
C14 C13 1.368(6) . ?
C1 H1 0.9300 . ?
C1 C2 1.380(6) . ?
C7 H7A 0.9600 . ?
C7 H7B 0.9600 . ?
C7 H7C 0.9600 . ?
C12 H12 0.9300 . ?
C12 C13 1.358(6) . ?
C4 H4 0.9300 . ?
C4 C3 1.377(5) . ?
C15 H15A 0.9600 . ?
C15 H15B 0.9600 . ?
C15 H15C 0.9600 . ?
C13 H13 0.9300 . ?
C20 H20 0.9300 . ?
C20 C19 1.368(6) . ?
C18 H18 0.9300 . ?
C18 C19 1.382(6) . ?
C2 H2 0.9300 . ?
C2 C3 1.371(6) . ?
C19 H19 0.9300 . ?
C3 H3 0.9300 . ?

loop_
_geom_torsion_atom_site_label_1
_geom_torsion_atom_site_label_2
_geom_torsion_atom_site_label_3
_geom_torsion_atom_site_label_4
_geom_torsion
_geom_torsion_site_symmetry_1
_geom_torsion_site_symmetry_2
_geom_torsion_site_symmetry_3
_geom_torsion_site_symmetry_4
_geom_torsion_publ_flag
N5 N4 C8 C9 4.7(4) . . . . ?
N5 N4 C8 C6 -174.9(2) . . . . ?
N5 C16 C21 C20 177.2(3) . . . . ?
N5 C16 C17 C18 -177.8(3) . . . . ?
N4 N5 C16 C21 2.8(4) . . . . ?
N4 N5 C16 C17 -179.9(2) . . . . ?
N4 C8 C6 N2 178.3(2) . . . . ?
N4 C8 C6 C5 -2.5(4) . . . . ?
N2 N3 C9 C8 -0.2(3) . . . . ?
N2 N3 C9 C10 -178.8(2) . . . . ?
N2 C6 C5 N1 -49.1(3) . . . . ?
N2 C6 C5 C4 129.8(3) . . . . ?
N1 C5 C4 C3 0.5(5) . . . . ?
N1 C1 C2 C3 1.0(6) . . . . ?
N6 C10 C11 C12 -1.5(4) . . . . ?
N6 C14 C13 C12 -1.1(5) . . . . ?
N3 N2 C6 C8 1.4(3) . . . . ?
N3 N2 C6 C5 -177.9(2) . . . . ?
N3 C9 C8 N4 -178.7(2) . . . . ?
N3 C9 C8 C6 1.0(3) . . . . ?
N3 C9 C10 N6 -120.7(3) . . . . ?
N3 C9 C10 C11 53.9(3) . . . . ?
C9 C8 C6 N2 -1.4(3) . . . . ?
C9 C8 C6 C5 177.8(2) . . . . ?
C9 C10 C11 C12 -176.1(3) . . . . ?
C8 C9 C10 N6 61.1(4) . . . . ?
C8 C9 C10 C11 -124.3(3) . . . . ?
C8 C6 C5 N1 131.9(3) . . . . ?
C8 C6 C5 C4 -49.3(4) . . . . ?
C6 N2 N3 C9 -0.8(3) . . . . ?
C6 C5 C4 C3 -178.3(3) . . . . ?
C10 N6 C14 C13 -1.7(5) . . . . ?
C10 C9 C8 N4 -0.4(5) . . . . ?
C10 C9 C8 C6 179.3(3) . . . . ?
C10 C11 C12 C13 -1.2(5) . . . . ?
C16 N5 N4 C8 -175.4(2) . . . . ?
C16 C21 C20 C19 0.6(5) . . . . ?
C16 C17 C18 C19 0.1(6) . . . . ?
C5 N1 C1 C2 -2.1(4) . . . . ?
C5 C4 C3 C2 -1.5(6) . . . . ?
C11 C12 C13 C14 2.4(5) . . . . ?
C21 C16 C17 C18 -0.4(5) . . . . ?
C21 C20 C19 C18 -0.9(6) . . . . ?
C17 C16 C21 C20 0.0(4) . . . . ?
C17 C18 C19 C20 0.5(6) . . . . ?
C14 N6 C10 C9 177.7(3) . . . . ?
C14 N6 C10 C11 2.9(4) . . . . ?
C1 N1 C5 C6 -179.9(2) . . . . ?
C1 N1 C5 C4 1.3(4) . . . . ?
C1 C2 C3 C4 0.8(6) . . . . ?
C7 N2 N3 C9 -174.8(3) . . . . ?
C7 N2 C6 C8 174.5(3) . . . . ?
C7 N2 C6 C5 -4.7(4) . . . . ?
C15 N6 C10 C9 -0.2(4) . . . . ?
C15 N6 C10 C11 -175.0(3) . . . . ?
C15 N6 C14 C13 176.3(3) . . . . ?
